data_2234200
loop_
_publ_author_name
'Liu, Ming-Liang'

_publ_section_title
;
 2-Trifluoromethyl-1<i>H</i>-benzimidazol-3-ium
 tetrafluoroborate--2-trifluoromethyl-1<i>H</i>-benzimidazole--water
 (1/1/1)
;
_journal_coeditor_code GO2047
_journal_issue 4
_journal_name_full 'Acta Crystallographica Section E'
_journal_page_first o1076
_journal_paper_doi 10.1107/S1600536812010847
_journal_volume 68
_journal_year 2012
_chemical_formula_iupac 'C8 H6 F3 N2 +, B F4 -, C8 H5 F3 N2, H2 O'
_chemical_formula_moiety 'C8 H6 F3 N2 +, B F4 -, C8 H5 F3 N2, H2 O'
_chemical_formula_sum 'C16 H13 B F10 N4 O'
_chemical_formula_weight 478.11
_chemical_name_systematic
'2-Trifluoromethyl-1<i>H</i>-benzimidazol-3-ium tetrafluoroborate--2-trifluoromethyl-1<i>H</i>-benzimidazole--water (1/1/1)'
_space_group_IT_number 2
_symmetry_cell_setting triclinic
_symmetry_space_group_name_Hall '-P 1'
_symmetry_space_group_name_H-M 'P -1'
_atom_sites_solution_hydrogens geom
_atom_sites_solution_primary direct
_atom_sites_solution_secondary difmap
_audit_creation_method SHELXL-97
_cell_angle_alpha 92.48(3)
_cell_angle_beta 96.59(3)
_cell_angle_gamma 113.34(3)
_cell_formula_units_Z 2
_cell_length_a 8.7897(18)
_cell_length_b 10.947(2)
_cell_length_c 11.458(2)
_cell_measurement_temperature 293(2)
_cell_measurement_theta_max 25
_cell_measurement_theta_min 0
_cell_volume 1000.8(4)
_computing_cell_refinement 'CrystalClear (Rigaku, 2005)'
_computing_data_collection 'CrystalClear (Rigaku, 2005)'
_computing_data_reduction 'CrystalClear (Rigaku, 2005)'
_computing_molecular_graphics 'PLATON (Spek, 2009)'
_computing_publication_material 'SHELXTL (Sheldrick, 2008)'
_computing_structure_refinement 'SHELXL97 (Sheldrick, 2008)'
_computing_structure_solution 'SHELXS97 (Sheldrick, 2008)'
_diffrn_ambient_temperature 293(2)
_diffrn_measured_fraction_theta_full 0.998
_diffrn_measured_fraction_theta_max 0.996
_diffrn_measurement_device_type 'Rigaku SCXmini'
_diffrn_measurement_method CCD_Profile_fitting
_diffrn_radiation_monochromator graphite
_diffrn_radiation_source 'fine-focus sealed tube'
_diffrn_radiation_type MoK\a
_diffrn_radiation_wavelength 0.71073
_diffrn_reflns_av_R_equivalents 0.0385
_diffrn_reflns_av_sigmaI/netI 0.0531
_diffrn_reflns_limit_h_max 11
_diffrn_reflns_limit_h_min -11
_diffrn_reflns_limit_k_max 14
_diffrn_reflns_limit_k_min -14
_diffrn_reflns_limit_l_max 14
_diffrn_reflns_limit_l_min -14
_diffrn_reflns_number 10445
_diffrn_reflns_theta_full 25.00
_diffrn_reflns_theta_max 27.48
_diffrn_reflns_theta_min 3.01
_exptl_absorpt_coefficient_mu 0.165
_exptl_absorpt_correction_T_max 0.640
_exptl_absorpt_correction_T_min 0.566
_exptl_absorpt_correction_type multi-scan
_exptl_absorpt_process_details '(CrystalClear; Rigaku, 2005)'
_exptl_crystal_colour colourless
_exptl_crystal_density_diffrn 1.587
_exptl_crystal_density_method 'not measured'
_exptl_crystal_description block
_exptl_crystal_F_000 480
_exptl_crystal_size_max 0.36
_exptl_crystal_size_mid 0.32
_exptl_crystal_size_min 0.28
_refine_diff_density_max 0.295
_refine_diff_density_min -0.212
_refine_ls_extinction_coef 0.020(4)
_refine_ls_extinction_expression Fc^*^=kFc[1+0.001xFc^2^\l^3^/sin(2\q)]^-1/4^
_refine_ls_extinction_method 'SHELXL97 (Sheldrick, 2008)'
_refine_ls_goodness_of_fit_ref 1.032
_refine_ls_hydrogen_treatment constr
_refine_ls_matrix_type full
_refine_ls_number_parameters 355
_refine_ls_number_reflns 4581
_refine_ls_number_restraints 65
_refine_ls_restrained_S_all 1.047
_refine_ls_R_factor_all 0.1329
_refine_ls_R_factor_gt 0.0656
_refine_ls_shift/su_max 0.000
_refine_ls_shift/su_mean 0.000
_refine_ls_structure_factor_coef Fsqd
_refine_ls_weighting_details 'calc w=1/[\s^2^(Fo^2^)+(0.0730P)^2^+0.2894P] where P=(Fo^2^+2Fc^2^)/3'
_refine_ls_weighting_scheme calc
_refine_ls_wR_factor_gt 0.1613
_refine_ls_wR_factor_ref 0.1950
_reflns_number_gt 2280
_reflns_number_total 4581
_reflns_threshold_expression I>2sigma(I)
_cod_data_source_file go2047.cif
_cod_data_source_block I
_cod_original_cell_volume 1000.8(3)
_cod_database_code 2234200
_cod_database_fobs_code 2234200

loop_
_symmetry_equiv_pos_as_xyz
'x, y, z'
'-x, -y, -z'

loop_
_atom_site_type_symbol
_atom_site_label
_atom_site_fract_x
_atom_site_fract_y
_atom_site_fract_z
_atom_site_U_iso_or_equiv
_atom_site_adp_type
_atom_site_calc_flag
_atom_site_refinement_flags
_atom_site_occupancy
_atom_site_symmetry_multiplicity
_atom_site_disorder_assembly
_atom_site_disorder_group
F F5 -0.1135(3) 0.6112(3) 0.9237(2) 0.1358(10) Uani d . 1 1 . .
F F6 0.0425(3) 0.6539(3) 1.0868(3) 0.1405(11) Uani d . 1 1 . .
F F7 -0.1136(3) 0.7537(3) 1.0522(3) 0.1382(10) Uani d . 1 1 . .
N N1 0.1904(3) 0.7918(2) 0.8667(2) 0.0594(6) Uani d . 1 1 . .
H H1 0.1676 0.7165 0.8274 0.071 Uiso calc PR 0.50 1 . .
N N2 0.1829(3) 0.9413(3) 0.9962(2) 0.0671(7) Uani d . 1 1 . .
H H2A 0.1531 0.9753 1.0539 0.081 Uiso calc R 1 1 . .
C C1 -0.0170(5) 0.7072(4) 1.0035(3) 0.0815(10) Uani d . 1 1 . .
C C2 0.1171(4) 0.8130(3) 0.9543(2) 0.0593(7) Uani d . 1 1 . .
C C3 0.3121(3) 0.9151(3) 0.8501(2) 0.0562(7) Uani d . 1 1 . .
C C4 0.4274(4) 0.9514(3) 0.7713(3) 0.0740(9) Uani d . 1 1 . .
H H4 0.4338 0.8885 0.7171 0.089 Uiso calc R 1 1 . .
C C5 0.5317(5) 1.0842(4) 0.7770(3) 0.0882(11) Uani d . 1 1 . .
H H5 0.6102 1.1119 0.7251 0.106 Uiso calc R 1 1 . .
C C6 0.5231(5) 1.1781(4) 0.8579(4) 0.0926(12) Uani d . 1 1 . .
H H6 0.5951 1.2674 0.8580 0.111 Uiso calc R 1 1 . .
C C7 0.4121(4) 1.1439(3) 0.9378(4) 0.0810(10) Uani d . 1 1 . .
H H7 0.4078 1.2068 0.9931 0.097 Uiso calc R 1 1 . .
C C8 0.3070(4) 1.0102(3) 0.9311(2) 0.0587(7) Uani d . 1 1 . .
N N3 0.1071(3) 0.5575(2) 0.7327(2) 0.0622(6) Uani d . 1 1 . .
H H3 0.1364 0.6341 0.7717 0.075 Uiso calc PR 0.50 1 . .
N N4 0.1163(3) 0.3728(2) 0.6582(2) 0.0627(6) Uani d . 1 1 . .
H H4A 0.1544 0.3135 0.6429 0.075 Uiso calc R 1 1 . .
C C9 0.3685(3) 0.5281(2) 0.7895(2) 0.0757(9) Uani d DU 1 1 . .
C C10 0.1977(3) 0.4870(3) 0.7266(2) 0.0569(7) Uani d D 1 1 A .
F F8 0.3784(12) 0.5766(11) 0.8977(4) 0.130(4) Uani d PDU 0.518(14) 1 A 1
F F9 0.4883(7) 0.6155(10) 0.7417(9) 0.163(5) Uani d PDU 0.518(14) 1 A 1
F F10 0.4064(9) 0.4244(5) 0.8009(8) 0.105(3) Uani d PDU 0.518(14) 1 A 1
F F8A 0.4595(8) 0.4758(11) 0.7415(10) 0.161(5) Uani d PDU 0.482(14) 1 A 2
F F9A 0.4470(9) 0.6579(3) 0.7890(10) 0.117(3) Uani d PDU 0.482(14) 1 A 2
F F10A 0.3750(11) 0.5061(12) 0.9007(4) 0.135(4) Uani d PDU 0.482(14) 1 A 2
C C11 -0.0450(4) 0.4836(3) 0.6635(2) 0.0593(7) Uani d . 1 1 . .
C C12 -0.0405(4) 0.3665(3) 0.6161(2) 0.0602(7) Uani d . 1 1 . .
C C13 -0.1752(4) 0.2705(3) 0.5431(3) 0.0771(9) Uani d . 1 1 . .
H H13 -0.1705 0.1930 0.5106 0.093 Uiso calc R 1 1 . .
C C14 -0.3154(5) 0.2961(4) 0.5213(3) 0.0897(11) Uani d . 1 1 . .
H H14 -0.4098 0.2332 0.4743 0.108 Uiso calc R 1 1 . .
C C15 -0.3204(5) 0.4133(5) 0.5675(3) 0.0921(11) Uani d . 1 1 . .
H H15 -0.4180 0.4270 0.5492 0.110 Uiso calc R 1 1 . .
C C16 -0.1879(5) 0.5100(4) 0.6388(3) 0.0786(9) Uani d . 1 1 . .
H H16 -0.1926 0.5884 0.6690 0.094 Uiso calc R 1 1 . .
F F1 0.8155(16) 0.8437(14) 0.8026(9) 0.191(5) Uani d PDU 0.507(14) 1 B 1
F F2 0.9801(12) 0.8884(13) 0.6676(9) 0.164(5) Uani d PDU 0.507(14) 1 B 1
F F3 0.7345(11) 0.8971(12) 0.6305(8) 0.131(3) Uani d PDU 0.507(14) 1 B 1
F F4 0.9301(13) 1.0476(8) 0.7603(10) 0.175(4) Uani d PDU 0.507(14) 1 B 1
F F1A 0.8505(12) 0.8938(8) 0.8232(5) 0.105(3) Uani d PDU 0.493(14) 1 B 2
F F2A 1.0041(11) 0.9229(11) 0.6739(11) 0.123(3) Uani d PDU 0.493(14) 1 B 2
F F3A 0.7326(12) 0.8392(17) 0.6363(9) 0.208(6) Uani d PDU 0.493(14) 1 B 2
F F4A 0.875(2) 1.0469(10) 0.7068(16) 0.233(6) Uani d PDU 0.493(14) 1 B 2
B B1 0.8652(5) 0.9202(4) 0.7116(3) 0.0835(11) Uani d DU 1 1 . .
O O1W 0.2248(3) 0.1817(2) 0.6036(2) 0.0972(8) Uani d . 1 1 . .
H H1A 0.2132 0.1781 0.5299 0.146 Uiso d R 1 1 . .
H H1B 0.1572 0.1131 0.6279 0.146 Uiso d R 1 1 . .

loop_
_atom_site_aniso_label
_atom_site_aniso_U_11
_atom_site_aniso_U_22
_atom_site_aniso_U_33
_atom_site_aniso_U_12
_atom_site_aniso_U_13
_atom_site_aniso_U_23
F5 0.121(2) 0.1109(18) 0.1217(19) -0.0148(15) 0.0434(16) 0.0023(15)
F6 0.122(2) 0.165(2) 0.150(2) 0.0578(18) 0.0486(17) 0.103(2)
F7 0.125(2) 0.139(2) 0.180(3) 0.0620(17) 0.098(2) 0.0385(19)
N1 0.0647(15) 0.0599(15) 0.0577(14) 0.0281(12) 0.0147(11) 0.0044(11)
N2 0.0804(17) 0.0739(17) 0.0576(14) 0.0435(15) 0.0091(13) -0.0042(13)
C1 0.081(2) 0.090(3) 0.085(2) 0.039(2) 0.032(2) 0.021(2)
C2 0.0667(18) 0.0633(19) 0.0581(17) 0.0347(15) 0.0152(14) 0.0105(14)
C3 0.0581(17) 0.0588(17) 0.0529(16) 0.0254(14) 0.0055(13) 0.0079(13)
C4 0.074(2) 0.083(2) 0.0670(19) 0.0312(19) 0.0200(16) 0.0147(17)
C5 0.076(2) 0.093(3) 0.093(3) 0.026(2) 0.0198(19) 0.035(2)
C6 0.077(2) 0.067(2) 0.126(3) 0.0241(19) -0.003(2) 0.028(2)
C7 0.078(2) 0.059(2) 0.103(3) 0.0329(18) -0.015(2) -0.0030(18)
C8 0.0611(17) 0.0600(18) 0.0571(16) 0.0299(15) -0.0016(14) 0.0015(14)
N3 0.0662(15) 0.0575(14) 0.0627(14) 0.0228(13) 0.0174(12) 0.0043(11)
N4 0.0675(16) 0.0614(15) 0.0619(14) 0.0271(12) 0.0180(12) 0.0018(12)
C9 0.066(2) 0.071(2) 0.084(2) 0.0213(18) 0.0118(18) -0.0024(19)
C10 0.0589(17) 0.0561(17) 0.0551(16) 0.0210(14) 0.0150(13) 0.0039(13)
F8 0.117(5) 0.162(7) 0.106(5) 0.075(6) -0.042(4) -0.067(4)
F9 0.061(3) 0.191(8) 0.237(10) 0.033(5) 0.047(5) 0.130(8)
F10 0.078(4) 0.092(3) 0.151(6) 0.050(3) -0.013(3) -0.003(3)
F8A 0.065(4) 0.194(10) 0.207(10) 0.049(6) 0.009(5) -0.090(8)
F9A 0.053(4) 0.098(4) 0.168(7) 0.000(3) 0.001(3) 0.018(4)
F10A 0.088(4) 0.198(9) 0.100(5) 0.033(6) 0.008(4) 0.068(5)
C11 0.0651(18) 0.0645(18) 0.0503(15) 0.0260(15) 0.0143(14) 0.0116(13)
C12 0.0653(19) 0.0672(19) 0.0472(15) 0.0237(15) 0.0153(14) 0.0080(13)
C13 0.080(2) 0.082(2) 0.0578(18) 0.0223(18) 0.0085(16) -0.0049(16)
C14 0.078(2) 0.114(3) 0.062(2) 0.025(2) 0.0044(17) 0.002(2)
C15 0.081(3) 0.135(4) 0.070(2) 0.054(3) 0.0062(19) 0.017(2)
C16 0.085(2) 0.091(2) 0.072(2) 0.048(2) 0.0146(19) 0.0147(18)
F1 0.141(6) 0.243(10) 0.136(7) 0.019(8) 0.012(5) 0.086(8)
F2 0.181(8) 0.289(13) 0.104(6) 0.188(10) 0.009(5) -0.012(6)
F3 0.102(5) 0.214(8) 0.092(4) 0.093(5) -0.016(4) -0.020(4)
F4 0.173(7) 0.131(6) 0.174(8) 0.018(5) 0.037(6) -0.071(5)
F1A 0.134(6) 0.129(5) 0.060(3) 0.063(5) 0.018(3) -0.015(3)
F2A 0.091(4) 0.140(6) 0.143(8) 0.039(4) 0.053(5) 0.031(5)
F3A 0.106(5) 0.339(14) 0.083(4) -0.008(7) 0.013(4) -0.018(7)
F4A 0.264(14) 0.170(7) 0.361(18) 0.151(8) 0.140(12) 0.133(9)
B1 0.087(3) 0.095(3) 0.076(3) 0.043(3) 0.015(2) 0.010(2)
O1W 0.117(2) 0.0938(18) 0.0889(17) 0.0516(15) 0.0183(15) -0.0090(13)

loop_
_atom_type_symbol
_atom_type_description
_atom_type_scat_dispersion_real
_atom_type_scat_dispersion_imag
_atom_type_scat_source
C C 0.0033 0.0016 'International Tables Vol C Tables 4.2.6.8 and 6.1.1.4'
H H 0.0000 0.0000 'International Tables Vol C Tables 4.2.6.8 and 6.1.1.4'
B B 0.0013 0.0007 'International Tables Vol C Tables 4.2.6.8 and 6.1.1.4'
F F 0.0171 0.0103 'International Tables Vol C Tables 4.2.6.8 and 6.1.1.4'
N N 0.0061 0.0033 'International Tables Vol C Tables 4.2.6.8 and 6.1.1.4'
O O 0.0106 0.0060 'International Tables Vol C Tables 4.2.6.8 and 6.1.1.4'

loop_
_geom_angle_atom_site_label_1
_geom_angle_atom_site_label_2
_geom_angle_atom_site_label_3
_geom_angle
C2 N1 C3 106.4(2)
C2 N1 H1 126.8
C3 N1 H1 126.8
C2 N2 C8 108.2(2)
C2 N2 H2A 125.9
C8 N2 H2A 125.9
F5 C1 F6 107.6(3)
F5 C1 F7 106.9(3)
F6 C1 F7 105.5(3)
F5 C1 C2 112.5(3)
F6 C1 C2 112.1(3)
F7 C1 C2 111.8(3)
N1 C2 N2 111.6(3)
N1 C2 C1 124.3(3)
N2 C2 C1 124.0(3)
C8 C3 C4 120.4(3)
C8 C3 N1 108.3(2)
C4 C3 N1 131.3(3)
C5 C4 C3 117.0(3)
C5 C4 H4 121.5
C3 C4 H4 121.5
C4 C5 C6 121.7(3)
C4 C5 H5 119.2
C6 C5 H5 119.2
C7 C6 C5 122.2(3)
C7 C6 H6 118.9
C5 C6 H6 118.9
C6 C7 C8 115.8(3)
C6 C7 H7 122.1
C8 C7 H7 122.1
N2 C8 C7 131.5(3)
N2 C8 C3 105.5(2)
C7 C8 C3 123.0(3)
C10 N3 C11 106.1(2)
C10 N3 H3 126.9
C11 N3 H3 126.9
C10 N4 C12 107.6(2)
C10 N4 H4A 126.2
C12 N4 H4A 126.2
F8A C9 F10A 107.6(4)
F9 C9 F8 107.6(4)
F9 C9 F10 106.5(3)
F8 C9 F10 104.6(3)
F8A C9 F9A 106.1(3)
F10A C9 F9A 105.4(3)
F9 C9 C10 116.2(4)
F8A C9 C10 114.7(4)
F10A C9 C10 114.2(5)
F8 C9 C10 110.4(4)
F10 C9 C10 110.7(3)
F9A C9 C10 108.2(4)
N3 C10 N4 112.2(2)
N3 C10 C9 124.2(2)
N4 C10 C9 123.6(2)
N3 C11 C12 108.4(3)
N3 C11 C16 130.7(3)
C12 C11 C16 120.9(3)
N4 C12 C13 132.0(3)
N4 C12 C11 105.6(2)
C13 C12 C11 122.3(3)
C14 C13 C12 116.3(3)
C14 C13 H13 121.8
C12 C13 H13 121.8
C13 C14 C15 121.6(3)
C13 C14 H14 119.2
C15 C14 H14 119.2
C16 C15 C14 122.9(4)
C16 C15 H15 118.6
C14 C15 H15 118.6
C15 C16 C11 115.9(3)
C15 C16 H16 122.0
C11 C16 H16 122.0
F3 B1 F2 111.2(6)
F2A B1 F3A 109.3(8)
F2A B1 F1A 115.8(7)
F3A B1 F1A 112.5(7)
F3 B1 F4 110.9(6)
F2 B1 F4 111.7(7)
F1A B1 F4 82.7(7)
F2A B1 F4A 105.0(7)
F3A B1 F4A 107.9(8)
F1A B1 F4A 105.7(7)
F3 B1 F1 109.8(7)
F2 B1 F1 107.6(7)
F4 B1 F1 105.4(6)
H1A O1W H1B 112.4

loop_
_geom_bond_atom_site_label_1
_geom_bond_atom_site_label_2
_geom_bond_distance
F5 C1 1.301(4)
F6 C1 1.305(4)
F7 C1 1.311(4)
N1 C2 1.312(3)
N1 C3 1.388(4)
N1 H1 0.8600
N2 C2 1.331(3)
N2 C8 1.378(4)
N2 H2A 0.8600
C1 C2 1.475(5)
C3 C8 1.382(4)
C3 C4 1.387(4)
C4 C5 1.371(5)
C4 H4 0.9300
C5 C6 1.385(5)
C5 H5 0.9300
C6 C7 1.370(5)
C6 H6 0.9300
C7 C8 1.379(4)
C7 H7 0.9300
N3 C10 1.316(3)
N3 C11 1.383(4)
N3 H3 0.8600
N4 C10 1.329(3)
N4 C12 1.380(4)
N4 H4A 0.8600
C9 F9 1.305(2)
C9 F8A 1.306(2)
C9 F10A 1.306(2)
C9 F8 1.307(2)
C9 F10 1.311(2)
C9 F9A 1.312(2)
C9 C10 1.471(3)
C11 C12 1.388(4)
C11 C16 1.398(4)
C12 C13 1.384(4)
C13 C14 1.367(5)
C13 H13 0.9300
C14 C15 1.386(5)
C14 H14 0.9300
C15 C16 1.369(5)
C15 H15 0.9300
C16 H16 0.9300
F1 B1 1.368(7)
F2 B1 1.332(6)
F3 B1 1.324(7)
F4 B1 1.346(7)
F1A B1 1.332(7)
F2A B1 1.332(7)
F3A B1 1.332(7)
F4A B1 1.361(7)
O1W H1A 0.8362
O1W H1B 0.8349

loop_
_geom_hbond_atom_site_label_D
_geom_hbond_atom_site_label_H
_geom_hbond_atom_site_label_A
_geom_hbond_distance_DH
_geom_hbond_distance_HA
_geom_hbond_distance_DA
_geom_hbond_angle_DHA
N4 H4A O1W 0.86 1.84 2.698(3) 177
N1 H1 N3 0.86 1.86 2.718(3) 175
N3 H3 N1 0.86 1.86 2.718(3) 175

loop_
_geom_torsion_atom_site_label_1
_geom_torsion_atom_site_label_2
_geom_torsion_atom_site_label_3
_geom_torsion_atom_site_label_4
_geom_torsion
C3 N1 C2 N2 -0.3(3)
C3 N1 C2 C1 -178.0(3)
C8 N2 C2 N1 0.8(3)
C8 N2 C2 C1 178.5(3)
F5 C1 C2 N1 -33.5(5)
F6 C1 C2 N1 87.9(4)
F7 C1 C2 N1 -153.8(3)
F5 C1 C2 N2 149.1(3)
F6 C1 C2 N2 -89.5(4)
F7 C1 C2 N2 28.8(5)
C2 N1 C3 C8 -0.3(3)
C2 N1 C3 C4 179.1(3)
C8 C3 C4 C5 -1.1(4)
N1 C3 C4 C5 179.6(3)
C3 C4 C5 C6 0.3(5)
C4 C5 C6 C7 0.9(6)
C5 C6 C7 C8 -1.2(5)
C2 N2 C8 C7 179.7(3)
C2 N2 C8 C3 -0.9(3)
C6 C7 C8 N2 179.8(3)
C6 C7 C8 C3 0.4(4)
C4 C3 C8 N2 -178.8(3)
N1 C3 C8 N2 0.7(3)
C4 C3 C8 C7 0.7(4)
N1 C3 C8 C7 -179.8(3)
C11 N3 C10 N4 0.3(3)
C11 N3 C10 C9 -178.8(2)
C12 N4 C10 N3 -0.4(3)
C12 N4 C10 C9 178.8(2)
F9 C9 C10 N3 -79.8(7)
F8A C9 C10 N3 -155.5(8)
F10A C9 C10 N3 79.6(7)
F8 C9 C10 N3 43.1(6)
F10 C9 C10 N3 158.5(5)
F9A C9 C10 N3 -37.4(6)
F9 C9 C10 N4 101.1(7)
F8A C9 C10 N4 25.4(8)
F10A C9 C10 N4 -99.4(7)
F8 C9 C10 N4 -135.9(6)
F10 C9 C10 N4 -20.6(6)
F9A C9 C10 N4 143.6(6)
C10 N3 C11 C12 -0.1(3)
C10 N3 C11 C16 179.6(3)
C10 N4 C12 C13 -179.4(3)
C10 N4 C12 C11 0.3(3)
N3 C11 C12 N4 -0.1(3)
C16 C11 C12 N4 -179.8(3)
N3 C11 C12 C13 179.6(3)
C16 C11 C12 C13 -0.2(4)
N4 C12 C13 C14 178.5(3)
C11 C12 C13 C14 -1.1(4)
C12 C13 C14 C15 1.6(5)
C13 C14 C15 C16 -1.0(6)
C14 C15 C16 C11 -0.3(5)
N3 C11 C16 C15 -178.9(3)
C12 C11 C16 C15 0.8(4)
